data_7159211
loop_
_publ_author_name
'Yang, Sui-Qun'
'Song, Qi'
'Li, Xiao-Ming'
'Li, Xin'
'Li, Hong-Lei'
'Meng, Ling-Hong'
'Wang, Bin-Gui'

_publ_section_title
;
 Antimicrobial polyketides and sesquiterpene lactones from the deep-sea
 cold-seep-derived fungus <i>Talaromyces minioluteus</i> CS-113 triggered
 by the histone deacetylase inhibitor SAHA.
;
_journal_issue 12
_journal_name_full 'Organic &amp; biomolecular chemistry'
_journal_page_first 2575
_journal_page_last 2585
_journal_paper_doi 10.1039/d3ob00058c
_journal_volume 21
_journal_year 2023
_chemical_absolute_configuration ad
_chemical_compound_source ????
_chemical_formula_moiety 'C18 H22 O10 '
_chemical_formula_sum 'C18 H22 O10'
_chemical_formula_weight 398.12
_chemical_name_common 'glucominiotone A'
_space_group_crystal_system triclinic
_space_group_IT_number 1
_space_group_name_Hall 'P 1'
_space_group_name_H-M_alt 'P 1'
_atom_sites_solution_hydrogens geom
_audit_creation_method SHELXL-2018/3
_audit_update_record
;
2022-03-11 deposited with the CCDC.	2023-03-01 downloaded from the CCDC.
;
_cell_angle_alpha 80.825(9)
_cell_angle_beta 87.600(11)
_cell_angle_gamma 76.487(14)
_cell_formula_units_Z 2
_cell_length_a 7.0036(14)
_cell_length_b 9.714(2)
_cell_length_c 16.460(3)
_cell_measurement_reflns_used 9701
_cell_measurement_temperature 296(2)
_cell_measurement_theta_max 68.18
_cell_measurement_theta_min 2.72
_cell_volume 1074.9(4)
_computing_structure_refinement 'SHELXL-2018/3 (Sheldrick, 2018)'
_computing_structure_solution 'SHELXT 2014/5 (Sheldrick, 2014)'
_diffrn_ambient_temperature 296(2)
_diffrn_measured_fraction_theta_full 0.984
_diffrn_measured_fraction_theta_max 0.980
_diffrn_measurement_device_type 'Bruker D8 VENTURE'
_diffrn_measurement_method '\f and \w scans'
_diffrn_radiation_type CuK\a
_diffrn_radiation_wavelength 1.54178
_diffrn_reflns_av_R_equivalents 0.0305
_diffrn_reflns_av_unetI/netI 0.0411
_diffrn_reflns_Laue_measured_fraction_full 0.984
_diffrn_reflns_Laue_measured_fraction_max 0.980
_diffrn_reflns_limit_h_max 7
_diffrn_reflns_limit_h_min -8
_diffrn_reflns_limit_k_max 11
_diffrn_reflns_limit_k_min -11
_diffrn_reflns_limit_l_max 19
_diffrn_reflns_limit_l_min -19
_diffrn_reflns_number 13426
_diffrn_reflns_point_group_measured_fraction_full 0.901
_diffrn_reflns_point_group_measured_fraction_max 0.895
_diffrn_reflns_theta_full 67.679
_diffrn_reflns_theta_max 68.276
_diffrn_reflns_theta_min 2.719
_exptl_absorpt_coefficient_mu 0.869
_exptl_crystal_colour pale
_exptl_crystal_density_diffrn 1.231
_exptl_crystal_description block
_exptl_crystal_F_000 420
_exptl_crystal_recrystallization_method 'Re-crystallisation from solvent: ??'
_exptl_crystal_size_max 0.160
_exptl_crystal_size_mid 0.150
_exptl_crystal_size_min 0.140
_exptl_transmission_factor_max 0.7531
_exptl_transmission_factor_min 0.6452
_refine_diff_density_max 0.691
_refine_diff_density_min -0.197
_refine_diff_density_rms 0.052
_refine_ls_abs_structure_details
;
 Flack x determined using 2500 quotients [(I+)-(I-)]/[(I+)+(I-)]
 (Parsons, Flack and Wagner, Acta Cryst. B69 (2013) 249-259).
;
_refine_ls_abs_structure_Flack 0.12(7)
_refine_ls_extinction_method none
_refine_ls_goodness_of_fit_ref 1.024
_refine_ls_hydrogen_treatment mixed
_refine_ls_matrix_type full
_refine_ls_number_parameters 524
_refine_ls_number_reflns 7073
_refine_ls_number_restraints 3
_refine_ls_restrained_S_all 1.024
_refine_ls_R_factor_all 0.0645
_refine_ls_R_factor_gt 0.0586
_refine_ls_shift/su_max 0.002
_refine_ls_shift/su_mean 0.000
_refine_ls_structure_factor_coef Fsqd
_refine_ls_weighting_details 'w=1/[\s^2^(Fo^2^)+(0.1193P)^2^+0.2724P] where P=(Fo^2^+2Fc^2^)/3'
_refine_ls_weighting_scheme calc
_refine_ls_wR_factor_gt 0.1723
_refine_ls_wR_factor_ref 0.1817
_reflns_Friedel_coverage 0.826
_reflns_Friedel_fraction_full 0.818
_reflns_Friedel_fraction_max 0.809
_reflns_number_gt 6263
_reflns_number_total 7073
_reflns_threshold_expression 'I > 2\s(I)'
_cod_data_source_file d3ob00058c2.cif
_cod_data_source_block 113-50
_cod_depositor_comments
;
The following automatic conversions were performed:

data item '_chemical_absolute_configuration' value 'AD' was changed
to 'ad' in accordance with the
/home/data/users/saulius/crontab/automatic-downloads/rss-feeds/RSC/lib/dictionaries/cif_core.dic
dictionary named 'cif_core.dic' version 2.4.2 last updated on
2011-04-26.

Automatic conversion script
Id: cif_fix_values 7556 2019-12-06 15:28:31Z antanas 

 Adding full bibliography for 7159211--7159213.cif.
;
_cod_database_code 7159211
_shelx_shelxl_version_number 2018/3
_shelx_space_group_comment
;
The symmetry employed for this shelxl refinement is uniquely defined
by the following loop, which should always be used as a source of
symmetry information in preference to the above space-group names.
They are only intended as comments.
;
_shelx_estimated_absorpt_t_min 0.873
_shelx_estimated_absorpt_t_max 0.888

loop_
_space_group_symop_operation_xyz
'x, y, z'

loop_
_atom_site_label
_atom_site_type_symbol
_atom_site_fract_x
_atom_site_fract_y
_atom_site_fract_z
_atom_site_U_iso_or_equiv
_atom_site_adp_type
_atom_site_occupancy
_atom_site_site_symmetry_order
_atom_site_calc_flag
_atom_site_refinement_flags_posn
_atom_site_refinement_flags_adp
_atom_site_refinement_flags_occupancy
_atom_site_disorder_assembly
_atom_site_disorder_group
O9 O -0.0751(6) 0.5174(5) -0.1111(2) 0.0713(11) Uani 1 1 d . . . . .
C9 C 0.0853(7) 0.2289(5) 0.1683(3) 0.0509(11) Uani 1 1 d . . . . .
O8 O -0.0905(5) 0.6128(4) 0.1214(2) 0.0526(8) Uani 1 1 d . . . . .
C8 C 0.0249(7) 0.3729(5) 0.1788(3) 0.0471(10) Uani 1 1 d . . . . .
O7 O 0.1281(6) 0.1353(4) 0.2394(2) 0.0657(10) Uani 1 1 d . . . . .
C7 C -0.0289(6) 0.4735(5) 0.1091(3) 0.0446(10) Uani 1 1 d . . . . .
O6 O 0.0089(5) 0.4117(4) 0.25617(19) 0.0499(8) Uani 1 1 d . . . . .
C6 C 0.6596(8) 0.2668(6) 0.3362(4) 0.0650(14) Uani 1 1 d . . . . .
H6A H 0.687835 0.220391 0.287700 0.078 Uiso 1 1 calc R U . . .
H6B H 0.777934 0.292566 0.350947 0.078 Uiso 1 1 calc R U . . .
O5 O 0.3286(5) 0.3563(4) 0.2968(2) 0.0518(8) Uani 1 1 d . . . . .
C5 C 0.1631(6) 0.4715(5) 0.2770(3) 0.0421(9) Uani 1 1 d . . . . .
H5 H 0.193380 0.540010 0.230665 0.051 Uiso 1 1 calc R U . . .
O4 O -0.0650(5) 0.6592(4) 0.3341(2) 0.0602(9) Uani 1 1 d . . . . .
H4A H -0.179(10) 0.626(3) 0.344(5) 0.090 Uiso 1 1 calc R U . . .
C4 C 0.0975(7) 0.5453(5) 0.3512(3) 0.0463(10) Uani 1 1 d . . . . .
H4 H 0.064322 0.475557 0.396156 0.056 Uiso 1 1 calc R U . . .
O3 O 0.2133(6) 0.6620(5) 0.4507(2) 0.0656(10) Uani 1 1 d . . . . .
H3A H 0.275(12) 0.699(10) 0.458(3) 0.098 Uiso 1 1 calc R U . . .
C3 C 0.2695(7) 0.6007(5) 0.3778(3) 0.0460(10) Uani 1 1 d . . . . .
H3 H 0.295056 0.675804 0.334369 0.055 Uiso 1 1 calc R U . . .
O2 O 0.6138(5) 0.5444(5) 0.4032(2) 0.0612(10) Uani 1 1 d . . . . .
H2A H 0.658(11) 0.512(8) 0.432(5) 0.092 Uiso 1 1 calc R U . . .
C2 C 0.4531(7) 0.4831(5) 0.3910(3) 0.0462(10) Uani 1 1 d . . . . .
H2 H 0.436124 0.416286 0.440605 0.055 Uiso 1 1 calc R U . . .
O11 O 0.8547(8) 0.9141(5) 0.5866(3) 0.0872(13) Uani 1 1 d . . . . .
H11 H 0.749416 0.896724 0.577112 0.131 Uiso 1 1 calc R U . . .
C11 C 0.0422(7) 0.2915(6) 0.0225(3) 0.0531(12) Uani 1 1 d . . . . .
O10 O 0.0531(6) 0.2515(5) -0.0537(2) 0.0719(11) Uani 1 1 d . . . . .
H10A H 0.168291 0.220111 -0.065473 0.108 Uiso 1 1 calc R U . . .
C10 C 0.0921(7) 0.1888(6) 0.0906(3) 0.0553(12) Uani 1 1 d . . . . .
H10 H 0.130479 0.092573 0.084768 0.066 Uiso 1 1 calc R U . . .
O13 O 0.7711(7) 0.4162(5) 0.5501(2) 0.0729(11) Uani 1 1 d . . . . .
H13 H 0.818674 0.329822 0.560505 0.109 Uiso 1 1 calc R U . . .
C13 C -0.0775(7) 0.5476(6) -0.0406(3) 0.0554(12) Uani 1 1 d . . . . .
O12 O 1.0906(6) 0.5307(5) 0.5969(3) 0.0736(11) Uani 1 1 d . . . . .
H12 H 1.124341 0.551466 0.549079 0.110 Uiso 1 1 calc R U . . .
C12 C -0.0209(7) 0.4372(6) 0.0305(3) 0.0487(11) Uani 1 1 d . . . . .
O14 O 0.4716(6) 0.4206(5) 0.6726(3) 0.0710(10) Uani 1 1 d . . . . .
H14 H 0.352632 0.448545 0.665854 0.106 Uiso 1 1 calc R U . . .
C14 C -0.1376(7) 0.6923(6) -0.0226(3) 0.0564(12) Uani 1 1 d . . . . .
O15 O 0.6616(5) 0.7332(4) 0.6954(2) 0.0607(9) Uani 1 1 d . . . . .
C15 C -0.1422(7) 0.7186(5) 0.0548(3) 0.0545(12) Uani 1 1 d . . . . .
O16 O 0.3754(5) 0.6754(4) 0.7436(2) 0.0582(9) Uani 1 1 d . . . . .
C16 C -0.1952(9) 0.8111(7) -0.0953(4) 0.0712(16) Uani 1 1 d . . . . .
H16A H -0.110779 0.789277 -0.141216 0.107 Uiso 1 1 calc R U . . .
H16B H -0.182136 0.900138 -0.080514 0.107 Uiso 1 1 calc R U . . .
H16C H -0.328904 0.818848 -0.109934 0.107 Uiso 1 1 calc R U . . .
O17 O 0.4520(5) 0.4760(4) 0.8815(2) 0.0560(8) Uani 1 1 d . . . . .
C17 C -0.2025(10) 0.8615(7) 0.0832(5) 0.0787(18) Uani 1 1 d . . . . .
H17A H -0.183292 0.935000 0.039345 0.118 Uiso 1 1 calc R U . . .
H17B H -0.124398 0.862232 0.129613 0.118 Uiso 1 1 calc R U . . .
H17C H -0.338651 0.878956 0.098867 0.118 Uiso 1 1 calc R U . . .
O18 O 0.2524(6) 0.9555(5) 0.7598(3) 0.0733(11) Uani 1 1 d . . . . .
C18 C 0.201(2) -0.0135(7) 0.2333(6) 0.131(4) Uani 1 1 d . . . . .
H18A H 0.116243 -0.042585 0.198254 0.196 Uiso 1 1 calc R U . . .
H18B H 0.203624 -0.069433 0.287051 0.196 Uiso 1 1 calc R U . . .
H18C H 0.331066 -0.028084 0.210500 0.196 Uiso 1 1 calc R U . . .
O19 O 0.4262(7) 0.5798(5) 1.1129(2) 0.0774(12) Uani 1 1 d . . . . .
C19 C 0.8640(8) 0.6859(7) 0.6754(3) 0.0569(12) Uani 1 1 d . . . . .
H19 H 0.930972 0.626278 0.724352 0.068 Uiso 1 1 calc R U . . .
O1 O 0.6046(7) 0.1741(5) 0.4000(4) 0.0900(14) Uani 1 1 d . . . . .
H1A H 0.500821 0.156490 0.388607 0.135 Uiso 1 1 calc R U . . .
C1 C 0.4978(6) 0.3998(6) 0.3177(3) 0.0489(10) Uani 1 1 d . . . . .
H1 H 0.536660 0.462266 0.270230 0.059 Uiso 1 1 calc R U . . .
O20 O 0.2984(7) 0.8453(5) 1.0516(2) 0.0711(11) Uani 1 1 d . . . . .
H20A H 0.367870 0.783789 1.084672 0.107 Uiso 1 1 calc R U . . .
C21 C 0.7732(7) 0.4795(5) 0.6219(3) 0.0507(11) Uani 1 1 d . . . . .
H21 H 0.837758 0.405046 0.665950 0.061 Uiso 1 1 calc R U . . .
C22 C 0.5639(7) 0.5380(6) 0.6484(3) 0.0531(11) Uani 1 1 d . . . . .
H22 H 0.491705 0.603974 0.602690 0.064 Uiso 1 1 calc R U . . .
C23 C 0.5726(7) 0.6179(5) 0.7204(3) 0.0500(10) Uani 1 1 d . . . . .
H23 H 0.643958 0.552778 0.766626 0.060 Uiso 1 1 calc R U . . .
C24 C 0.9457(10) 0.8151(7) 0.6560(4) 0.0751(16) Uani 1 1 d . . . . .
H24A H 0.930074 0.863805 0.703715 0.090 Uiso 1 1 calc R U . . .
H24B H 1.085234 0.785450 0.645017 0.090 Uiso 1 1 calc R U . . .
C25 C 0.3962(6) 0.6176(6) 0.8911(3) 0.0495(11) Uani 1 1 d . . . . .
C26 C 0.3575(7) 0.7182(6) 0.8212(3) 0.0520(12) Uani 1 1 d . . . . .
C27 C 0.2934(7) 0.8621(6) 0.8296(3) 0.0558(12) Uani 1 1 d . . . . .
C28 C 0.2724(8) 0.9041(6) 0.9086(4) 0.0574(12) Uani 1 1 d . . . . .
H28 H 0.228923 1.000264 0.914009 0.069 Uiso 1 1 calc R U . . .
C29 C 0.3161(7) 0.8029(6) 0.9766(3) 0.0530(12) Uani 1 1 d . . . . .
C30 C 0.3803(7) 0.6572(6) 0.9698(3) 0.0514(12) Uani 1 1 d . . . . .
C31 C 0.4328(7) 0.5476(6) 1.0405(3) 0.0538(12) Uani 1 1 d . . . . .
C32 C 0.4974(7) 0.3987(6) 1.0265(3) 0.0558(13) Uani 1 1 d . . . . .
C33 C 0.5038(7) 0.3719(6) 0.9483(3) 0.0559(12) Uani 1 1 d . . . . .
C34 C 0.5642(11) 0.2306(7) 0.9206(5) 0.0781(17) Uani 1 1 d . . . . .
H34A H 0.570388 0.243438 0.861589 0.117 Uiso 1 1 calc R U . . .
H34B H 0.470273 0.174568 0.939592 0.117 Uiso 1 1 calc R U . . .
H34C H 0.691075 0.181822 0.942681 0.117 Uiso 1 1 calc R U . . .
C35 C 0.5537(9) 0.2852(7) 1.0989(4) 0.0702(15) Uani 1 1 d . . . . .
H35A H 0.597555 0.193826 1.080675 0.105 Uiso 1 1 calc R U . . .
H35B H 0.442104 0.283547 1.134678 0.105 Uiso 1 1 calc R U . . .
H35C H 0.657631 0.304798 1.128142 0.105 Uiso 1 1 calc R U . . .
C36 C 0.1688(16) 1.1017(9) 0.7635(6) 0.103(3) Uani 1 1 d . . . . .
H36A H 0.127514 1.150545 0.709463 0.154 Uiso 1 1 calc R U . . .
H36B H 0.264697 1.144281 0.783466 0.154 Uiso 1 1 calc R U . . .
H36C H 0.057553 1.109641 0.799953 0.154 Uiso 1 1 calc R U . . .
C20 C 0.8889(7) 0.5946(7) 0.6063(3) 0.0586(13) Uani 1 1 d . . . . .
H20 H 0.842529 0.657610 0.554915 0.070 Uiso 1 1 calc R U . . .

loop_
_atom_site_aniso_label
_atom_site_aniso_U_11
_atom_site_aniso_U_22
_atom_site_aniso_U_33
_atom_site_aniso_U_23
_atom_site_aniso_U_13
_atom_site_aniso_U_12
O9 0.073(3) 0.089(3) 0.049(2) -0.0112(19) -0.0085(17) -0.011(2)
C9 0.045(3) 0.049(3) 0.058(3) -0.009(2) -0.006(2) -0.009(2)
O8 0.0460(19) 0.0480(17) 0.060(2) -0.0129(15) -0.0112(14) 0.0008(14)
C8 0.038(2) 0.057(3) 0.049(2) -0.016(2) -0.0036(18) -0.010(2)
O7 0.079(3) 0.0512(19) 0.064(2) -0.0082(17) -0.0106(18) -0.0075(18)
C7 0.033(2) 0.050(2) 0.053(3) -0.015(2) -0.0027(18) -0.0072(19)
O6 0.0480(18) 0.0590(19) 0.0454(17) -0.0163(14) -0.0008(13) -0.0120(15)
C6 0.044(3) 0.057(3) 0.088(4) -0.015(3) 0.003(2) 0.003(2)
O5 0.0427(17) 0.0501(17) 0.0613(19) -0.0174(15) -0.0053(14) -0.0015(14)
C5 0.033(2) 0.047(2) 0.045(2) -0.0106(17) -0.0011(16) -0.0032(18)
O4 0.0431(19) 0.058(2) 0.075(2) -0.0212(17) -0.0047(16) 0.0056(16)
C4 0.046(3) 0.047(2) 0.045(2) -0.0095(18) 0.0004(18) -0.008(2)
O3 0.061(2) 0.078(3) 0.066(2) -0.0376(19) 0.0097(17) -0.0164(19)
C3 0.043(2) 0.048(2) 0.046(2) -0.0132(19) 0.0021(18) -0.0065(19)
O2 0.047(2) 0.080(3) 0.059(2) -0.0119(18) -0.0077(15) -0.0175(19)
C2 0.041(2) 0.050(2) 0.045(2) -0.0050(19) -0.0055(18) -0.0055(19)
O11 0.097(4) 0.080(3) 0.079(3) -0.003(2) -0.009(2) -0.016(3)
C11 0.038(3) 0.065(3) 0.061(3) -0.027(2) -0.001(2) -0.010(2)
O10 0.069(3) 0.088(3) 0.060(2) -0.039(2) -0.0020(18) -0.003(2)
C10 0.045(3) 0.053(3) 0.069(3) -0.022(2) -0.002(2) -0.005(2)
O13 0.069(2) 0.089(3) 0.058(2) -0.035(2) -0.0091(17) 0.005(2)
C13 0.039(3) 0.076(3) 0.054(3) -0.014(2) -0.002(2) -0.017(2)
O12 0.050(2) 0.098(3) 0.065(2) -0.014(2) 0.0020(17) -0.002(2)
C12 0.032(2) 0.059(3) 0.054(3) -0.016(2) -0.0087(18) -0.003(2)
O14 0.058(2) 0.072(2) 0.084(3) -0.022(2) -0.0065(19) -0.0092(19)
C14 0.035(2) 0.069(3) 0.065(3) -0.004(3) -0.007(2) -0.014(2)
O15 0.055(2) 0.068(2) 0.060(2) -0.0217(17) -0.0042(15) -0.0060(17)
C15 0.041(3) 0.051(3) 0.070(3) -0.008(2) -0.007(2) -0.008(2)
O16 0.0423(18) 0.078(2) 0.0523(19) -0.0263(18) -0.0071(14) 0.0012(17)
C16 0.054(3) 0.079(4) 0.077(4) 0.007(3) -0.014(3) -0.018(3)
O17 0.051(2) 0.061(2) 0.058(2) -0.0234(16) -0.0005(15) -0.0081(16)
C17 0.066(4) 0.058(3) 0.109(5) -0.018(3) -0.017(3) -0.002(3)
O18 0.070(3) 0.074(3) 0.068(2) -0.015(2) -0.010(2) 0.004(2)
C18 0.240(13) 0.042(3) 0.093(6) -0.009(3) -0.051(7) 0.011(5)
O19 0.089(3) 0.098(3) 0.052(2) -0.023(2) 0.0164(19) -0.031(3)
C19 0.046(3) 0.077(3) 0.047(3) -0.013(2) -0.0081(19) -0.010(2)
O1 0.064(3) 0.069(3) 0.116(4) 0.011(3) 0.008(2) 0.008(2)
C1 0.035(2) 0.058(3) 0.049(2) -0.009(2) 0.0003(18) -0.001(2)
O20 0.080(3) 0.081(3) 0.059(2) -0.034(2) 0.0059(19) -0.018(2)
C21 0.045(2) 0.061(3) 0.039(2) -0.017(2) -0.0078(18) 0.008(2)
C22 0.048(3) 0.065(3) 0.046(2) -0.011(2) -0.0087(19) -0.009(2)
C23 0.044(2) 0.060(3) 0.044(2) -0.018(2) -0.0023(18) -0.001(2)
C24 0.075(4) 0.078(4) 0.074(4) -0.007(3) -0.011(3) -0.022(3)
C25 0.033(2) 0.062(3) 0.058(3) -0.026(2) 0.0008(19) -0.006(2)
C26 0.039(3) 0.070(3) 0.049(3) -0.023(2) 0.0023(19) -0.007(2)
C27 0.036(2) 0.068(3) 0.061(3) -0.018(3) -0.003(2) -0.001(2)
C28 0.043(3) 0.064(3) 0.070(3) -0.030(3) 0.005(2) -0.008(2)
C29 0.041(3) 0.069(3) 0.052(3) -0.022(2) 0.0030(19) -0.010(2)
C30 0.037(2) 0.076(3) 0.049(3) -0.022(2) 0.0076(18) -0.021(2)
C31 0.041(3) 0.071(3) 0.055(3) -0.017(2) 0.007(2) -0.020(2)
C32 0.044(3) 0.073(3) 0.055(3) -0.016(3) 0.005(2) -0.021(3)
C33 0.038(3) 0.063(3) 0.067(3) -0.015(3) 0.000(2) -0.010(2)
C34 0.078(4) 0.072(4) 0.087(4) -0.025(3) -0.005(3) -0.014(3)
C35 0.054(3) 0.079(4) 0.072(4) 0.000(3) -0.001(3) -0.012(3)
C36 0.127(7) 0.068(4) 0.106(6) -0.013(4) -0.023(5) -0.004(4)
C20 0.040(3) 0.083(4) 0.047(3) -0.011(2) -0.0058(19) -0.002(2)

loop_
_atom_type_symbol
_atom_type_description
_atom_type_scat_dispersion_real
_atom_type_scat_dispersion_imag
_atom_type_scat_source
C C 0.0181 0.0091 'International Tables Vol C Tables 4.2.6.8 and 6.1.1.4'
H H 0.0000 0.0000 'International Tables Vol C Tables 4.2.6.8 and 6.1.1.4'
O O 0.0492 0.0322 'International Tables Vol C Tables 4.2.6.8 and 6.1.1.4'

loop_
_geom_angle_atom_site_label_1
_geom_angle_atom_site_label_2
_geom_angle_atom_site_label_3
_geom_angle
_geom_angle_site_symmetry_1
_geom_angle_site_symmetry_3
_geom_angle_publ_flag
O7 C9 C10 124.4(4) . . ?
O7 C9 C8 114.5(4) . . ?
C10 C9 C8 121.1(5) . . ?
C7 O8 C15 119.4(4) . . ?
O6 C8 C7 121.4(4) . . ?
O6 C8 C9 120.9(4) . . ?
C7 C8 C9 117.6(4) . . ?
C9 O7 C18 117.7(5) . . ?
O8 C7 C8 116.3(4) . . ?
O8 C7 C12 120.9(4) . . ?
C8 C7 C12 122.8(4) . . ?
C8 O6 C5 114.4(3) . . ?
O1 C6 C1 110.1(5) . . ?
O1 C6 H6A 109.6 . . ?
C1 C6 H6A 109.6 . . ?
O1 C6 H6B 109.6 . . ?
C1 C6 H6B 109.6 . . ?
H6A C6 H6B 108.2 . . ?
C5 O5 C1 113.7(3) . . ?
O6 C5 O5 107.0(3) . . ?
O6 C5 C4 107.9(3) . . ?
O5 C5 C4 110.4(3) . . ?
O6 C5 H5 110.5 . . ?
O5 C5 H5 110.5 . . ?
C4 C5 H5 110.5 . . ?
C4 O4 H4A 109.5 . . ?
O4 C4 C5 112.1(4) . . ?
O4 C4 C3 109.5(4) . . ?
C5 C4 C3 108.0(3) . . ?
O4 C4 H4 109.0 . . ?
C5 C4 H4 109.0 . . ?
C3 C4 H4 109.0 . . ?
C3 O3 H3A 109.5 . . ?
O3 C3 C2 111.3(4) . . ?
O3 C3 C4 108.3(4) . . ?
C2 C3 C4 111.4(4) . . ?
O3 C3 H3 108.6 . . ?
C2 C3 H3 108.6 . . ?
C4 C3 H3 108.6 . . ?
C2 O2 H2A 109.5 . . ?
O2 C2 C3 108.9(4) . . ?
O2 C2 C1 109.6(4) . . ?
C3 C2 C1 112.0(3) . . ?
O2 C2 H2 108.8 . . ?
C3 C2 H2 108.8 . . ?
C1 C2 H2 108.8 . . ?
C24 O11 H11 109.5 . . ?
O10 C11 C10 119.6(5) . . ?
O10 C11 C12 119.7(5) . . ?
C10 C11 C12 120.7(5) . . ?
C11 O10 H10A 109.5 . . ?
C11 C10 C9 120.0(5) . . ?
C11 C10 H10 120.0 . . ?
C9 C10 H10 120.0 . . ?
C21 O13 H13 109.5 . . ?
O9 C13 C14 123.2(5) . . ?
O9 C13 C12 121.5(5) . . ?
C14 C13 C12 115.3(5) . . ?
C20 O12 H12 109.5 . . ?
C7 C12 C11 117.9(5) . . ?
C7 C12 C13 120.4(5) . . ?
C11 C12 C13 121.7(4) . . ?
C22 O14 H14 109.5 . . ?
C15 C14 C13 120.8(5) . . ?
C15 C14 C16 122.2(6) . . ?
C13 C14 C16 117.0(5) . . ?
C23 O15 C19 111.9(4) . . ?
C14 C15 O8 123.2(5) . . ?
C14 C15 C17 127.1(5) . . ?
O8 C15 C17 109.8(5) . . ?
C26 O16 C23 113.9(3) . . ?
C14 C16 H16A 109.5 . . ?
C14 C16 H16B 109.5 . . ?
H16A C16 H16B 109.5 . . ?
C14 C16 H16C 109.5 . . ?
H16A C16 H16C 109.5 . . ?
H16B C16 H16C 109.5 . . ?
C33 O17 C25 120.4(4) . . ?
C15 C17 H17A 109.5 . . ?
C15 C17 H17B 109.5 . . ?
H17A C17 H17B 109.5 . . ?
C15 C17 H17C 109.5 . . ?
H17A C17 H17C 109.5 . . ?
H17B C17 H17C 109.5 . . ?
C27 O18 C36 119.9(6) . . ?
O7 C18 H18A 109.5 . . ?
O7 C18 H18B 109.5 . . ?
H18A C18 H18B 109.5 . . ?
O7 C18 H18C 109.5 . . ?
H18A C18 H18C 109.5 . . ?
H18B C18 H18C 109.5 . . ?
O15 C19 C24 107.2(5) . . ?
O15 C19 C20 110.9(4) . . ?
C24 C19 C20 114.2(5) . . ?
O15 C19 H19 108.2 . . ?
C24 C19 H19 108.2 . . ?
C20 C19 H19 108.2 . . ?
C6 O1 H1A 109.5 . . ?
O5 C1 C6 107.3(4) . . ?
O5 C1 C2 110.3(3) . . ?
C6 C1 C2 112.3(4) . . ?
O5 C1 H1 108.9 . . ?
C6 C1 H1 108.9 . . ?
C2 C1 H1 108.9 . . ?
C29 O20 H20A 109.5 . . ?
O13 C21 C20 110.3(4) . . ?
O13 C21 C22 109.4(4) . . ?
C20 C21 C22 111.9(4) . . ?
O13 C21 H21 108.4 . . ?
C20 C21 H21 108.4 . . ?
C22 C21 H21 108.4 . . ?
O14 C22 C21 108.7(4) . . ?
O14 C22 C23 111.0(4) . . ?
C21 C22 C23 107.6(4) . . ?
O14 C22 H22 109.8 . . ?
C21 C22 H22 109.8 . . ?
C23 C22 H22 109.8 . . ?
O15 C23 O16 107.7(4) . . ?
O15 C23 C22 110.3(4) . . ?
O16 C23 C22 107.3(4) . . ?
O15 C23 H23 110.5 . . ?
O16 C23 H23 110.5 . . ?
C22 C23 H23 110.5 . . ?
O11 C24 C19 113.6(5) . . ?
O11 C24 H24A 108.8 . . ?
C19 C24 H24A 108.8 . . ?
O11 C24 H24B 108.8 . . ?
C19 C24 H24B 108.8 . . ?
H24A C24 H24B 107.7 . . ?
O17 C25 C26 117.8(4) . . ?
O17 C25 C30 120.5(5) . . ?
C26 C25 C30 121.6(5) . . ?
C25 C26 C27 118.8(4) . . ?
C25 C26 O16 120.3(5) . . ?
C27 C26 O16 120.9(5) . . ?
O18 C27 C26 116.5(4) . . ?
O18 C27 C28 123.0(5) . . ?
C26 C27 C28 120.5(5) . . ?
C29 C28 C27 119.6(5) . . ?
C29 C28 H28 120.2 . . ?
C27 C28 H28 120.2 . . ?
O20 C29 C28 118.8(5) . . ?
O20 C29 C30 120.2(5) . . ?
C28 C29 C30 121.0(5) . . ?
C25 C30 C29 118.4(5) . . ?
C25 C30 C31 119.1(5) . . ?
C29 C30 C31 122.4(4) . . ?
O19 C31 C30 120.9(5) . . ?
O19 C31 C32 121.1(5) . . ?
C30 C31 C32 117.9(4) . . ?
C33 C32 C31 118.2(5) . . ?
C33 C32 C35 123.5(5) . . ?
C31 C32 C35 118.3(5) . . ?
C32 C33 O17 123.7(5) . . ?
C32 C33 C34 127.0(6) . . ?
O17 C33 C34 109.4(5) . . ?
C33 C34 H34A 109.5 . . ?
C33 C34 H34B 109.5 . . ?
H34A C34 H34B 109.5 . . ?
C33 C34 H34C 109.5 . . ?
H34A C34 H34C 109.5 . . ?
H34B C34 H34C 109.5 . . ?
C32 C35 H35A 109.5 . . ?
C32 C35 H35B 109.5 . . ?
H35A C35 H35B 109.5 . . ?
C32 C35 H35C 109.5 . . ?
H35A C35 H35C 109.5 . . ?
H35B C35 H35C 109.5 . . ?
O18 C36 H36A 109.5 . . ?
O18 C36 H36B 109.5 . . ?
H36A C36 H36B 109.5 . . ?
O18 C36 H36C 109.5 . . ?
H36A C36 H36C 109.5 . . ?
H36B C36 H36C 109.5 . . ?
O12 C20 C21 109.6(5) . . ?
O12 C20 C19 109.4(4) . . ?
C21 C20 C19 112.6(4) . . ?
O12 C20 H20 108.4 . . ?
C21 C20 H20 108.4 . . ?
C19 C20 H20 108.4 . . ?

loop_
_geom_bond_atom_site_label_1
_geom_bond_atom_site_label_2
_geom_bond_distance
_geom_bond_site_symmetry_2
_geom_bond_publ_flag
O9 C13 1.240(7) . ?
C9 O7 1.360(6) . ?
C9 C10 1.390(7) . ?
C9 C8 1.400(7) . ?
O8 C7 1.365(6) . ?
O8 C15 1.374(6) . ?
C8 O6 1.378(6) . ?
C8 C7 1.385(7) . ?
O7 C18 1.434(8) . ?
C7 C12 1.391(7) . ?
O6 C5 1.418(5) . ?
C6 O1 1.374(8) . ?
C6 C1 1.505(7) . ?
C6 H6A 0.9700 . ?
C6 H6B 0.9700 . ?
O5 C5 1.419(6) . ?
O5 C1 1.419(6) . ?
C5 C4 1.515(6) . ?
C5 H5 0.9800 . ?
O4 C4 1.392(6) . ?
O4 H4A 0.93(8) . ?
C4 C3 1.535(6) . ?
C4 H4 0.9800 . ?
O3 C3 1.424(6) . ?
O3 H3A 0.65(9) . ?
C3 C2 1.504(7) . ?
C3 H3 0.9800 . ?
O2 C2 1.425(5) . ?
O2 H2A 0.58(8) . ?
C2 C1 1.540(7) . ?
C2 H2 0.9800 . ?
O11 C24 1.434(8) . ?
O11 H11 0.8200 . ?
C11 O10 1.365(6) . ?
C11 C10 1.374(8) . ?
C11 C12 1.407(7) . ?
O10 H10A 0.8200 . ?
C10 H10 0.9300 . ?
O13 C21 1.419(6) . ?
O13 H13 0.8200 . ?
C13 C14 1.444(8) . ?
C13 C12 1.454(8) . ?
O12 C20 1.417(7) . ?
O12 H12 0.8200 . ?
O14 C22 1.434(7) . ?
O14 H14 0.8200 . ?
C14 C15 1.337(8) . ?
C14 C16 1.519(8) . ?
O15 C23 1.403(6) . ?
O15 C19 1.426(7) . ?
C15 C17 1.497(8) . ?
O16 C26 1.396(6) . ?
O16 C23 1.425(6) . ?
C16 H16A 0.9600 . ?
C16 H16B 0.9600 . ?
C16 H16C 0.9600 . ?
O17 C33 1.367(7) . ?
O17 C25 1.372(6) . ?
C17 H17A 0.9600 . ?
C17 H17B 0.9600 . ?
C17 H17C 0.9600 . ?
O18 C27 1.341(7) . ?
O18 C36 1.414(9) . ?
C18 H18A 0.9600 . ?
C18 H18B 0.9600 . ?
C18 H18C 0.9600 . ?
O19 C31 1.276(6) . ?
C19 C24 1.482(9) . ?
C19 C20 1.530(8) . ?
C19 H19 0.9800 . ?
O1 H1A 0.8200 . ?
C1 H1 0.9800 . ?
O20 C29 1.354(6) . ?
O20 H20A 0.8200 . ?
C21 C20 1.513(8) . ?
C21 C22 1.516(7) . ?
C21 H21 0.9800 . ?
C22 C23 1.526(6) . ?
C22 H22 0.9800 . ?
C23 H23 0.9800 . ?
C24 H24A 0.9700 . ?
C24 H24B 0.9700 . ?
C25 C26 1.377(7) . ?
C25 C30 1.402(7) . ?
C26 C27 1.392(8) . ?
C27 C28 1.416(7) . ?
C28 C29 1.359(8) . ?
C28 H28 0.9300 . ?
C29 C30 1.403(8) . ?
C30 C31 1.443(8) . ?
C31 C32 1.463(8) . ?
C32 C33 1.350(7) . ?
C32 C35 1.487(8) . ?
C33 C34 1.478(9) . ?
C34 H34A 0.9600 . ?
C34 H34B 0.9600 . ?
C34 H34C 0.9600 . ?
C35 H35A 0.9600 . ?
C35 H35B 0.9600 . ?
C35 H35C 0.9600 . ?
C36 H36A 0.9600 . ?
C36 H36B 0.9600 . ?
C36 H36C 0.9600 . ?
C20 H20 0.9800 . ?

loop_
_geom_torsion_atom_site_label_1
_geom_torsion_atom_site_label_2
_geom_torsion_atom_site_label_3
_geom_torsion_atom_site_label_4
_geom_torsion
_geom_torsion_site_symmetry_1
_geom_torsion_site_symmetry_2
_geom_torsion_site_symmetry_3
_geom_torsion_site_symmetry_4
_geom_torsion_publ_flag
O7 C9 C8 O6 -1.1(6) . . . . ?
C10 C9 C8 O6 176.7(4) . . . . ?
O7 C9 C8 C7 -177.3(4) . . . . ?
C10 C9 C8 C7 0.5(7) . . . . ?
C10 C9 O7 C18 5.5(10) . . . . ?
C8 C9 O7 C18 -176.8(7) . . . . ?
C15 O8 C7 C8 178.7(4) . . . . ?
C15 O8 C7 C12 -1.0(6) . . . . ?
O6 C8 C7 O8 2.6(6) . . . . ?
C9 C8 C7 O8 178.9(4) . . . . ?
O6 C8 C7 C12 -177.7(4) . . . . ?
C9 C8 C7 C12 -1.5(7) . . . . ?
C7 C8 O6 C5 -79.6(5) . . . . ?
C9 C8 O6 C5 104.3(5) . . . . ?
C8 O6 C5 O5 -76.8(4) . . . . ?
C8 O6 C5 C4 164.4(4) . . . . ?
C1 O5 C5 O6 178.9(3) . . . . ?
C1 O5 C5 C4 -64.0(4) . . . . ?
O6 C5 C4 O4 -63.3(5) . . . . ?
O5 C5 C4 O4 180.0(4) . . . . ?
O6 C5 C4 C3 175.9(4) . . . . ?
O5 C5 C4 C3 59.2(4) . . . . ?
O4 C4 C3 O3 61.4(5) . . . . ?
C5 C4 C3 O3 -176.3(4) . . . . ?
O4 C4 C3 C2 -175.8(4) . . . . ?
C5 C4 C3 C2 -53.5(5) . . . . ?
O3 C3 C2 O2 -67.7(5) . . . . ?
C4 C3 C2 O2 171.2(4) . . . . ?
O3 C3 C2 C1 171.0(4) . . . . ?
C4 C3 C2 C1 49.9(5) . . . . ?
O10 C11 C10 C9 178.7(4) . . . . ?
C12 C11 C10 C9 -1.7(8) . . . . ?
O7 C9 C10 C11 178.6(4) . . . . ?
C8 C9 C10 C11 1.1(7) . . . . ?
O8 C7 C12 C11 -179.4(4) . . . . ?
C8 C7 C12 C11 0.9(7) . . . . ?
O8 C7 C12 C13 0.3(6) . . . . ?
C8 C7 C12 C13 -179.4(4) . . . . ?
O10 C11 C12 C7 -179.7(4) . . . . ?
C10 C11 C12 C7 0.7(7) . . . . ?
O10 C11 C12 C13 0.6(7) . . . . ?
C10 C11 C12 C13 -179.0(4) . . . . ?
O9 C13 C12 C7 -178.6(4) . . . . ?
C14 C13 C12 C7 0.7(6) . . . . ?
O9 C13 C12 C11 1.1(7) . . . . ?
C14 C13 C12 C11 -179.6(4) . . . . ?
O9 C13 C14 C15 178.3(5) . . . . ?
C12 C13 C14 C15 -1.0(7) . . . . ?
O9 C13 C14 C16 -1.6(7) . . . . ?
C12 C13 C14 C16 179.2(4) . . . . ?
C13 C14 C15 O8 0.3(7) . . . . ?
C16 C14 C15 O8 -179.9(4) . . . . ?
C13 C14 C15 C17 -179.4(5) . . . . ?
C16 C14 C15 C17 0.4(8) . . . . ?
C7 O8 C15 C14 0.8(7) . . . . ?
C7 O8 C15 C17 -179.5(4) . . . . ?
C23 O15 C19 C24 -176.0(4) . . . . ?
C23 O15 C19 C20 58.8(5) . . . . ?
C5 O5 C1 C6 -179.6(4) . . . . ?
C5 O5 C1 C2 57.8(5) . . . . ?
O1 C6 C1 O5 -59.2(6) . . . . ?
O1 C6 C1 C2 62.3(6) . . . . ?
O2 C2 C1 O5 -171.3(4) . . . . ?
C3 C2 C1 O5 -50.3(5) . . . . ?
O2 C2 C1 C6 69.0(5) . . . . ?
C3 C2 C1 C6 -170.0(4) . . . . ?
O13 C21 C22 O14 65.2(5) . . . . ?
C20 C21 C22 O14 -172.4(4) . . . . ?
O13 C21 C22 C23 -174.4(4) . . . . ?
C20 C21 C22 C23 -52.0(5) . . . . ?
C19 O15 C23 O16 176.6(3) . . . . ?
C19 O15 C23 C22 -66.7(5) . . . . ?
C26 O16 C23 O15 -77.5(5) . . . . ?
C26 O16 C23 C22 163.8(4) . . . . ?
O14 C22 C23 O15 -179.4(4) . . . . ?
C21 C22 C23 O15 61.7(5) . . . . ?
O14 C22 C23 O16 -62.5(5) . . . . ?
C21 C22 C23 O16 178.6(4) . . . . ?
O15 C19 C24 O11 -61.6(7) . . . . ?
C20 C19 C24 O11 61.5(7) . . . . ?
C33 O17 C25 C26 176.1(4) . . . . ?
C33 O17 C25 C30 -3.8(7) . . . . ?
O17 C25 C26 C27 177.6(4) . . . . ?
C30 C25 C26 C27 -2.6(7) . . . . ?
O17 C25 C26 O16 -0.1(7) . . . . ?
C30 C25 C26 O16 179.8(4) . . . . ?
C23 O16 C26 C25 -69.2(6) . . . . ?
C23 O16 C26 C27 113.2(5) . . . . ?
C36 O18 C27 C26 174.0(6) . . . . ?
C36 O18 C27 C28 -5.4(9) . . . . ?
C25 C26 C27 O18 -178.2(4) . . . . ?
O16 C26 C27 O18 -0.6(7) . . . . ?
C25 C26 C27 C28 1.2(7) . . . . ?
O16 C26 C27 C28 178.8(4) . . . . ?
O18 C27 C28 C29 179.7(5) . . . . ?
C26 C27 C28 C29 0.3(7) . . . . ?
C27 C28 C29 O20 178.8(4) . . . . ?
C27 C28 C29 C30 -0.5(8) . . . . ?
O17 C25 C30 C29 -177.8(4) . . . . ?
C26 C25 C30 C29 2.4(7) . . . . ?
O17 C25 C30 C31 3.1(6) . . . . ?
C26 C25 C30 C31 -176.8(4) . . . . ?
O20 C29 C30 C25 179.9(4) . . . . ?
C28 C29 C30 C25 -0.8(7) . . . . ?
O20 C29 C30 C31 -1.0(7) . . . . ?
C28 C29 C30 C31 178.3(4) . . . . ?
C25 C30 C31 O19 177.8(4) . . . . ?
C29 C30 C31 O19 -1.4(7) . . . . ?
C25 C30 C31 C32 -1.0(6) . . . . ?
C29 C30 C31 C32 179.8(4) . . . . ?
O19 C31 C32 C33 -179.1(4) . . . . ?
C30 C31 C32 C33 -0.3(7) . . . . ?
O19 C31 C32 C35 0.6(7) . . . . ?
C30 C31 C32 C35 179.4(4) . . . . ?
C31 C32 C33 O17 -0.4(7) . . . . ?
C35 C32 C33 O17 179.9(5) . . . . ?
C31 C32 C33 C34 -180.0(5) . . . . ?
C35 C32 C33 C34 0.3(9) . . . . ?
C25 O17 C33 C32 2.5(7) . . . . ?
C25 O17 C33 C34 -177.9(4) . . . . ?
O13 C21 C20 O12 -68.9(5) . . . . ?
C22 C21 C20 O12 169.1(4) . . . . ?
O13 C21 C20 C19 169.1(4) . . . . ?
C22 C21 C20 C19 47.1(5) . . . . ?
O15 C19 C20 O12 -170.7(4) . . . . ?
C24 C19 C20 O12 68.1(6) . . . . ?
O15 C19 C20 C21 -48.6(6) . . . . ?
C24 C19 C20 C21 -169.8(5) . . . . ?
